data_1506101
loop_
_publ_author_name
'Magnus, Philip'
'Turnbull, Rachel'

_publ_section_title
;
 Thermal and acid-catalyzed Hofmann-Martius rearrangement of
 3-N-aryl-2-oxindoles into 3-(arylamino)-2-oxindoles.
;
_journal_issue 16
_journal_name_full 'Organic letters'
_journal_page_first 3497
_journal_page_last 3499
_journal_paper_doi 10.1021/ol061191z
_journal_volume 8
_journal_year 2006
_chemical_formula_sum 'C21 H17 N2'
_chemical_formula_weight 297.37
_chemical_name_systematic
; 
 ? 
;
_space_group_IT_number 33
_symmetry_cell_setting orthorhombic
_symmetry_space_group_name_Hall 'P 2c -2n'
_symmetry_space_group_name_H-M 'P n a 21'
_atom_sites_solution_hydrogens geom
_atom_sites_solution_primary direct
_atom_sites_solution_secondary difmap
_audit_creation_method SHELXL-97
_cell_angle_alpha 90.00
_cell_angle_beta 90.00
_cell_angle_gamma 90.00
_cell_formula_units_Z 4
_cell_length_a 6.2294(5)
_cell_length_b 17.6190(11)
_cell_length_c 14.104(2)
_cell_measurement_reflns_used 2784
_cell_measurement_temperature 153(2)
_cell_measurement_theta_max 27.5
_cell_measurement_theta_min 3
_cell_volume 1548.0(3)
_computing_cell_refinement 'Collect software, Nonius B.V. 1998'
_computing_data_collection 'Collect software, Nonius B.V. 1998'
_computing_data_reduction
;
DENZO and Scalepack (Otwinoski and Minor, 1997)
;
_computing_molecular_graphics 'XP SHELXTL/PC, Siemens Analytical'
_computing_structure_refinement 'XL SHELXTL/PC, Siemens Analytical'
_computing_structure_solution
;

SIR97 - Altomare A., Burla M.C., Camalli M., Cascarano G.L., Giacovazzo C., 
Guagliardi A., Moliterni A.G.G., Polidori G.,Spagna R.
;
_diffrn_ambient_temperature 153(2)
_diffrn_measured_fraction_theta_full 0.993
_diffrn_measured_fraction_theta_max 0.993
_diffrn_measurement_device_type 'Nonius Kappa CCD'
_diffrn_measurement_method \w-scans
_diffrn_radiation_monochromator graphite
_diffrn_radiation_source 'fine-focus sealed tube'
_diffrn_radiation_type MoK\a
_diffrn_radiation_wavelength 0.71073
_diffrn_reflns_av_R_equivalents 0.1433
_diffrn_reflns_av_sigmaI/netI 0.1322
_diffrn_reflns_limit_h_max 7
_diffrn_reflns_limit_h_min -7
_diffrn_reflns_limit_k_max 20
_diffrn_reflns_limit_k_min -20
_diffrn_reflns_limit_l_max 16
_diffrn_reflns_limit_l_min -16
_diffrn_reflns_number 4557
_diffrn_reflns_theta_full 25.00
_diffrn_reflns_theta_max 25.00
_diffrn_reflns_theta_min 3.47
_exptl_absorpt_coefficient_mu 0.075
_exptl_absorpt_correction_type none
_exptl_crystal_colour colorless
_exptl_crystal_density_diffrn 1.276
_exptl_crystal_density_method 'not measured'
_exptl_crystal_description needles
_exptl_crystal_F_000 628
_exptl_crystal_size_max 0.43
_exptl_crystal_size_mid 0.12
_exptl_crystal_size_min 0.08
_refine_diff_density_max 0.178
_refine_diff_density_min -0.184
_refine_diff_density_rms 0.041
_refine_ls_abs_structure_details 'Flack H D (1983), Acta Cryst. A39, 876-881'
_refine_ls_extinction_coef 0.008(2)
_refine_ls_extinction_expression Fc^*^=kFc[1+0.001xFc^2^\l^3^/sin(2\q)]^-1/4^
_refine_ls_extinction_method SHELXL
_refine_ls_goodness_of_fit_ref 1.027
_refine_ls_hydrogen_treatment constr
_refine_ls_matrix_type full
_refine_ls_number_parameters 209
_refine_ls_number_reflns 1418
_refine_ls_number_restraints 1
_refine_ls_restrained_S_all 1.027
_refine_ls_R_factor_all 0.1653
_refine_ls_R_factor_gt 0.0677
_refine_ls_shift/su_max 0.000
_refine_ls_shift/su_mean 0.000
_refine_ls_structure_factor_coef Fsqd
_refine_ls_weighting_details 'calc w=1/[\s^2^(Fo^2^)+(0.0425P)^2^+0.6939P] where P=(Fo^2^+2Fc^2^)/3'
_refine_ls_weighting_scheme calc
_refine_ls_wR_factor_gt 0.1120
_refine_ls_wR_factor_ref 0.1409
_reflns_number_gt 742
_reflns_number_total 1418
_reflns_threshold_expression >2sigma(I)
_cod_data_source_file ol061191zsi20060515_044759.cif
_cod_data_source_block 173f1
_cod_depositor_comments
;
The following automatic conversions were performed:

'_symmetry_cell_setting' value 'Orthorhombic' changed to
'orthorhombic' according to
/home/saulius/struct/CIF-dictionaries/cif_core.dic dictionary named
'cif_core.dic' version 2.4.1 from 2010-06-29.

Automatic conversion script
Id: cif_fix_values 1715 2011-07-08 13:25:40Z adriana 
;
_cod_original_sg_symbol_H-M Pna21
_cod_database_code 1506101

loop_
_symmetry_equiv_pos_as_xyz
'x, y, z'
'-x, -y, z+1/2'
'x+1/2, -y+1/2, z'
'-x+1/2, y+1/2, z+1/2'

loop_
_atom_site_label
_atom_site_type_symbol
_atom_site_fract_x
_atom_site_fract_y
_atom_site_fract_z
_atom_site_U_iso_or_equiv
_atom_site_adp_type
_atom_site_occupancy
_atom_site_symmetry_multiplicity
_atom_site_calc_flag
_atom_site_refinement_flags
N1 N 0.5957(10) 0.5727(3) 0.6990(5) 0.0632(18) Uani 1 1 d .
N2 N 0.6855(9) 0.4539(3) 0.6202(4) 0.0528(17) Uani 1 1 d .
C1 C 0.4275(12) 0.5881(5) 0.7608(6) 0.056(2) Uani 1 1 d .
C2 C 0.3208(13) 0.6560(4) 0.7766(6) 0.059(2) Uani 1 1 d .
H2 H 0.3624 0.7007 0.7422 0.071 Uiso 1 1 d R
C3 C 0.1507(13) 0.6549(5) 0.8386(7) 0.068(2) Uani 1 1 d .
H3 H 0.0772 0.7015 0.8521 0.082 Uiso 1 1 d R
C4 C 0.0876(13) 0.5904(5) 0.8861(6) 0.069(2) Uani 1 1 d .
H4 H -0.0281 0.5919 0.9310 0.082 Uiso 1 1 d R
C5 C 0.1952(12) 0.5237(4) 0.8678(6) 0.060(2) Uani 1 1 d .
H5 H 0.1468 0.4768 0.8951 0.072 Uiso 1 1 d R
C6 C 0.3676(11) 0.5230(4) 0.8076(5) 0.050(2) Uani 1 1 d .
C7 C 0.5083(10) 0.4562(4) 0.7765(5) 0.0425(17) Uani 1 1 d .
C8 C 0.3948(10) 0.4061(3) 0.7037(5) 0.0418(18) Uani 1 1 d .
C9 C 0.2092(11) 0.3632(4) 0.7146(5) 0.050(2) Uani 1 1 d .
H9 H 0.1292 0.3666 0.7726 0.060 Uiso 1 1 d R
C10 C 0.1382(12) 0.3190(4) 0.6409(5) 0.053(2) Uani 1 1 d .
H10 H 0.0127 0.2878 0.6473 0.064 Uiso 1 1 d R
C11 C 0.2506(13) 0.3180(4) 0.5571(6) 0.057(2) Uani 1 1 d .
H11 H 0.2005 0.2872 0.5056 0.068 Uiso 1 1 d R
C12 C 0.4371(12) 0.3613(4) 0.5440(5) 0.052(2) Uani 1 1 d .
H12 H 0.5150 0.3605 0.4852 0.062 Uiso 1 1 d R
C13 C 0.5042(11) 0.4056(4) 0.6191(5) 0.0455(18) Uani 1 1 d .
C14 C 0.6777(11) 0.4955(4) 0.7096(6) 0.056(2) Uani 1 1 d .
H14 H 0.8168 0.4963 0.7389 0.067 Uiso 1 1 d R
C15 C 0.6129(10) 0.4107(4) 0.8562(5) 0.0428(18) Uani 1 1 d .
C16 C 0.6833(11) 0.3384(4) 0.8417(6) 0.054(2) Uani 1 1 d .
H16 H 0.6621 0.3166 0.7800 0.065 Uiso 1 1 d R
C17 C 0.7876(12) 0.2984(4) 0.9124(6) 0.056(2) Uani 1 1 d .
H17 H 0.8374 0.2476 0.9012 0.067 Uiso 1 1 d R
C18 C 0.8220(12) 0.3314(5) 0.9983(6) 0.059(2) Uani 1 1 d .
H18 H 0.8862 0.3028 1.0488 0.070 Uiso 1 1 d R
C19 C 0.7569(12) 0.4055(5) 1.0140(6) 0.064(2) Uani 1 1 d .
H19 H 0.7861 0.4293 1.0739 0.076 Uiso 1 1 d R
C20 C 0.6511(12) 0.4445(4) 0.9423(6) 0.056(2) Uani 1 1 d .
H20 H 0.6075 0.4962 0.9516 0.067 Uiso 1 1 d R
C21 C 0.7165(15) 0.6294(5) 0.6468(7) 0.083(3) Uani 1 1 d .
H21A H 0.6386 0.6764 0.6475 0.125 Uiso 1 1 d R
H21B H 0.8545 0.6366 0.6757 0.125 Uiso 1 1 d R
H21C H 0.7352 0.6128 0.5824 0.125 Uiso 1 1 d R

loop_
_atom_site_aniso_label
_atom_site_aniso_U_11
_atom_site_aniso_U_22
_atom_site_aniso_U_33
_atom_site_aniso_U_23
_atom_site_aniso_U_13
_atom_site_aniso_U_12
N1 0.065(4) 0.043(4) 0.081(5) 0.013(4) 0.009(4) -0.011(4)
N2 0.049(4) 0.053(4) 0.056(4) -0.006(3) 0.009(4) -0.008(4)
C1 0.044(5) 0.048(5) 0.075(6) 0.005(5) -0.006(5) -0.007(4)
C2 0.072(6) 0.040(5) 0.065(6) -0.001(4) -0.019(5) 0.009(5)
C3 0.055(5) 0.069(6) 0.080(6) -0.021(5) -0.017(5) 0.028(5)
C4 0.052(5) 0.073(6) 0.081(6) -0.014(5) -0.004(5) 0.010(5)
C5 0.043(4) 0.056(5) 0.082(6) -0.015(5) -0.005(5) 0.006(4)
C6 0.038(4) 0.049(5) 0.062(5) -0.008(4) -0.006(4) 0.003(4)
C7 0.030(4) 0.048(4) 0.050(4) 0.004(4) 0.005(4) -0.003(4)
C8 0.034(4) 0.039(4) 0.052(5) 0.008(4) -0.006(4) 0.001(4)
C9 0.036(4) 0.059(5) 0.057(6) -0.007(5) -0.001(4) 0.002(4)
C10 0.045(4) 0.053(5) 0.061(5) -0.008(5) -0.008(5) -0.005(4)
C11 0.061(6) 0.039(4) 0.070(6) -0.005(5) -0.022(5) 0.008(4)
C12 0.061(5) 0.052(5) 0.043(5) 0.003(4) 0.000(4) 0.009(4)
C13 0.049(4) 0.035(4) 0.053(5) 0.004(4) 0.004(5) 0.004(4)
C14 0.038(4) 0.055(5) 0.075(6) 0.010(5) -0.011(4) -0.002(4)
C15 0.029(4) 0.043(4) 0.056(5) 0.000(5) -0.002(4) -0.007(4)
C16 0.048(4) 0.043(5) 0.072(6) -0.012(4) -0.013(5) 0.001(4)
C17 0.042(5) 0.049(5) 0.077(6) -0.003(5) -0.013(5) 0.002(4)
C18 0.046(5) 0.066(6) 0.064(6) 0.016(5) -0.010(4) -0.004(4)
C19 0.058(5) 0.075(6) 0.058(6) -0.007(5) -0.004(5) 0.002(5)
C20 0.050(5) 0.058(5) 0.060(5) -0.005(5) -0.005(4) 0.009(4)
C21 0.091(7) 0.068(6) 0.090(8) 0.007(6) 0.007(6) -0.016(6)

loop_
_atom_type_symbol
_atom_type_description
_atom_type_scat_dispersion_real
_atom_type_scat_dispersion_imag
_atom_type_scat_source
C C 0.0033 0.0016 'International Tables Vol C Tables 4.2.6.8 and 6.1.1.4'
H H 0.0000 0.0000 'International Tables Vol C Tables 4.2.6.8 and 6.1.1.4'
N N 0.0061 0.0033 'International Tables Vol C Tables 4.2.6.8 and 6.1.1.4'

loop_
_geom_angle_atom_site_label_1
_geom_angle_atom_site_label_2
_geom_angle_atom_site_label_3
_geom_angle
C1 N1 C21 125.1(7)
C1 N1 C14 112.4(6)
C21 N1 C14 120.7(7)
C13 N2 C14 106.6(6)
C6 C1 C2 120.8(7)
C6 C1 N1 110.1(7)
C2 C1 N1 129.1(7)
C3 C2 C1 117.4(8)
C3 C2 H2 122.8
C1 C2 H2 119.8
C2 C3 C4 122.8(8)
C2 C3 H3 118.8
C4 C3 H3 118.3
C3 C4 C5 118.3(8)
C3 C4 H4 120.9
C5 C4 H4 120.8
C6 C5 C4 120.4(8)
C6 C5 H5 119.1
C4 C5 H5 120.5
C5 C6 C1 120.3(7)
C5 C6 C7 129.3(7)
C1 C6 C7 110.4(7)
C15 C7 C8 112.9(5)
C15 C7 C6 115.9(6)
C8 C7 C6 111.8(5)
C15 C7 C14 112.7(5)
C8 C7 C14 99.2(6)
C6 C7 C14 102.5(6)
C13 C8 C9 120.4(7)
C13 C8 C7 111.0(6)
C9 C8 C7 128.6(7)
C10 C9 C8 119.5(7)
C10 C9 H9 120.9
C8 C9 H9 119.6
C9 C10 C11 119.6(7)
C9 C10 H10 121.1
C11 C10 H10 119.3
C10 C11 C12 122.0(7)
C10 C11 H11 119.5
C12 C11 H11 118.5
C13 C12 C11 117.2(7)
C13 C12 H12 121.2
C11 C12 H12 121.7
C8 C13 C12 121.3(7)
C8 C13 N2 112.5(7)
C12 C13 N2 126.2(7)
N2 C14 N1 113.0(6)
N2 C14 C7 108.6(6)
N1 C14 C7 103.7(6)
N2 C14 H14 110.5
N1 C14 H14 110.3
C7 C14 H14 110.6
C16 C15 C20 118.8(7)
C16 C15 C7 121.2(7)
C20 C15 C7 119.8(6)
C15 C16 C17 121.3(7)
C15 C16 H16 117.7
C17 C16 H16 120.9
C18 C17 C16 119.8(7)
C18 C17 H17 119.7
C16 C17 H17 120.5
C17 C18 C19 120.0(8)
C17 C18 H18 120.0
C19 C18 H18 120.0
C18 C19 C20 119.2(8)
C18 C19 H19 119.8
C20 C19 H19 121.0
C15 C20 C19 120.9(7)
C15 C20 H20 118.9
C19 C20 H20 120.2
N1 C21 H21A 109.0
N1 C21 H21B 109.9
H21A C21 H21B 109.5
N1 C21 H21C 109.5
H21A C21 H21C 109.5
H21B C21 H21C 109.5

loop_
_geom_bond_atom_site_label_1
_geom_bond_atom_site_label_2
_geom_bond_distance
N1 C1 1.389(9)
N1 C21 1.450(9)
N1 C14 1.461(9)
N2 C13 1.414(8)
N2 C14 1.460(9)
C1 C6 1.375(9)
C1 C2 1.387(10)
C2 C3 1.374(11)
C2 H2 0.9600
C3 C4 1.376(11)
C3 H3 0.9601
C4 C5 1.377(10)
C4 H4 0.9600
C5 C6 1.369(9)
C5 H5 0.9600
C6 C7 1.532(9)
C7 C15 1.526(9)
C7 C8 1.528(10)
C7 C14 1.577(10)
C8 C13 1.374(9)
C8 C9 1.390(9)
C9 C10 1.372(9)
C9 H9 0.9600
C10 C11 1.373(10)
C10 H10 0.9600
C11 C12 1.402(9)
C11 H11 0.9600
C12 C13 1.380(10)
C12 H12 0.9600
C14 H14 0.9600
C15 C16 1.363(10)
C15 C20 1.372(10)
C16 C17 1.383(10)
C16 H16 0.9601
C17 C18 1.361(10)
C17 H17 0.9600
C18 C19 1.385(9)
C18 H18 0.9601
C19 C20 1.389(10)
C19 H19 0.9599
C20 H20 0.9600
C21 H21A 0.9600
C21 H21B 0.9600
C21 H21C 0.9600

loop_
_geom_torsion_atom_site_label_1
_geom_torsion_atom_site_label_2
_geom_torsion_atom_site_label_3
_geom_torsion_atom_site_label_4
_geom_torsion
C21 N1 C1 C6 -172.1(7)
C14 N1 C1 C6 -7.0(9)
C21 N1 C1 C2 9.5(13)
C14 N1 C1 C2 174.5(7)
C6 C1 C2 C3 -1.7(11)
N1 C1 C2 C3 176.6(8)
C1 C2 C3 C4 1.6(12)
C2 C3 C4 C5 -2.5(12)
C3 C4 C5 C6 3.4(11)
C4 C5 C6 C1 -3.6(11)
C4 C5 C6 C7 -179.3(7)
C2 C1 C6 C5 2.8(11)
N1 C1 C6 C5 -175.8(6)
C2 C1 C6 C7 179.2(6)
N1 C1 C6 C7 0.7(8)
C5 C6 C7 C15 -55.5(9)
C1 C6 C7 C15 128.4(6)
C5 C6 C7 C8 75.9(9)
C1 C6 C7 C8 -100.2(7)
C5 C6 C7 C14 -178.7(7)
C1 C6 C7 C14 5.2(8)
C15 C7 C8 C13 -109.3(6)
C6 C7 C8 C13 117.8(6)
C14 C7 C8 C13 10.2(7)
C15 C7 C8 C9 69.2(8)
C6 C7 C8 C9 -63.7(8)
C14 C7 C8 C9 -171.2(7)
C13 C8 C9 C10 1.4(9)
C7 C8 C9 C10 -177.0(7)
C8 C9 C10 C11 -0.4(10)
C9 C10 C11 C12 -0.2(11)
C10 C11 C12 C13 -0.2(10)
C9 C8 C13 C12 -1.8(10)
C7 C8 C13 C12 176.9(6)
C9 C8 C13 N2 178.5(6)
C7 C8 C13 N2 -2.8(7)
C11 C12 C13 C8 1.1(9)
C11 C12 C13 N2 -179.2(6)
C14 N2 C13 C8 -6.9(7)
C14 N2 C13 C12 173.4(6)
C13 N2 C14 N1 -101.0(6)
C13 N2 C14 C7 13.4(7)
C1 N1 C14 N2 127.3(7)
C21 N1 C14 N2 -66.9(8)
C1 N1 C14 C7 9.9(8)
C21 N1 C14 C7 175.7(7)
C15 C7 C14 N2 105.6(7)
C8 C7 C14 N2 -14.1(7)
C6 C7 C14 N2 -129.1(6)
C15 C7 C14 N1 -134.0(6)
C8 C7 C14 N1 106.3(6)
C6 C7 C14 N1 -8.6(7)
C8 C7 C15 C16 28.3(8)
C6 C7 C15 C16 159.2(6)
C14 C7 C15 C16 -83.1(8)
C8 C7 C15 C20 -156.3(6)
C6 C7 C15 C20 -25.4(9)
C14 C7 C15 C20 92.3(8)
C20 C15 C16 C17 1.4(10)
C7 C15 C16 C17 176.8(6)
C15 C16 C17 C18 -0.2(11)
C16 C17 C18 C19 -1.5(11)
C17 C18 C19 C20 2.0(11)
C16 C15 C20 C19 -0.9(11)
C7 C15 C20 C19 -176.4(6)
C18 C19 C20 C15 -0.8(11)
